data_2243109
loop_
_publ_author_name
'Kuzevanova, Iryna S.'
'Naumova, Dina D.'
'Terebilenko, Kateryna V.'
'Shova, Sergiu'
'Gural'skiy, Il'ya A.'

_publ_section_title
;
 Crystal structure of
 poly[[diaquatetra-\m~2~-cyanido-iron(II)platinum(II)] acetone disolvate]
;
_journal_coeditor_code TX2013
_journal_issue 10
_journal_name_full 'Acta Crystallographica Section E'
_journal_page_first 1536
_journal_page_last 1539
_journal_paper_doi 10.1107/S2056989019012945
_journal_volume 75
_journal_year 2019
_chemical_formula_iupac '[Fe Pt (C N)4 (H2 O)2], 2C3 H6 O'
_chemical_formula_moiety 'C4 H4 Fe N4 O2 Pt, 2(C3 H6 O1)'
_chemical_formula_sum 'C10 H16 Fe N4 O4 Pt'
_chemical_formula_weight 507.21
_chemical_name_systematic
;
Poly[[diaquatetra-\m~2~-cyanido-iron(II)platinum(II)]
acetone disolvate]
;
_space_group_crystal_system tetragonal
_space_group_IT_number 123
_space_group_name_Hall '-P 4 2'
_space_group_name_H-M_alt 'P 4/m m m'
_symmetry_space_group_name_Hall '-P 4 2'
_symmetry_space_group_name_H-M 'P 4/m m m'
_atom_sites_solution_hydrogens mixed
_atom_sites_solution_primary dual
_audit_creation_method
;
Olex2 1.2
(compiled 2018.05.29 svn.r3508 for OlexSys, GUI svn.r5506)
;
_cell_angle_alpha 90
_cell_angle_beta 90
_cell_angle_gamma 90
_cell_formula_units_Z 1
_cell_length_a 7.4802(4)
_cell_length_b 7.4802(4)
_cell_length_c 7.9725(11)
_cell_measurement_reflns_used 664
_cell_measurement_temperature 180.00(10)
_cell_measurement_theta_max 28.5070
_cell_measurement_theta_min 2.5290
_cell_volume 446.09(7)
_computing_cell_refinement
;
CrysAlisPro (Rigaku OD, 2015)
;
_computing_data_collection
;
CrysAlisPro (Rigaku OD, 2015)
;
_computing_data_reduction
;
CrysAlisPro (Rigaku OD, 2015)
;
_computing_molecular_graphics
;
<i>OLEX2</i> (Dolomanov <i>et al.</i>,  2009)
;
_computing_publication_material
;
<i>OLEX2</i> (Dolomanov <i>et al.</i>,  2009)
;
_computing_structure_refinement
;
ShelXL (Sheldrick, 2015b)
;
_computing_structure_solution
;
ShelXT (Sheldrick, 2015a)
;
_diffrn_ambient_temperature 180.00(10)
_diffrn_detector 'CCD plate'
_diffrn_detector_area_resol_mean 8.0797
_diffrn_measured_fraction_theta_full 1.000
_diffrn_measured_fraction_theta_max 0.907
_diffrn_measurement_device 'four-circle diffractometer'
_diffrn_measurement_device_type 'Rigaku Oxford Diffraction Xcalibur, Eos'
_diffrn_measurement_method '\w scans'
_diffrn_radiation_monochromator graphite
_diffrn_radiation_probe x-ray
_diffrn_radiation_type MoK\a
_diffrn_radiation_wavelength 0.71073
_diffrn_reflns_av_R_equivalents 0.0370
_diffrn_reflns_av_unetI/netI 0.0425
_diffrn_reflns_limit_h_max 10
_diffrn_reflns_limit_h_min -5
_diffrn_reflns_limit_k_max 5
_diffrn_reflns_limit_k_min -10
_diffrn_reflns_limit_l_max 5
_diffrn_reflns_limit_l_min -10
_diffrn_reflns_number 1126
_diffrn_reflns_theta_full 25.242
_diffrn_reflns_theta_max 28.992
_diffrn_reflns_theta_min 2.555
_diffrn_source 'fine-focus sealed X-ray tube'
_exptl_absorpt_coefficient_mu 8.658
_exptl_absorpt_correction_T_max 1.00000
_exptl_absorpt_correction_T_min 0.69911
_exptl_absorpt_correction_type multi-scan
_exptl_absorpt_process_details
;
(CrysAlisPro; Rigaku OD, 2015)
;
_exptl_crystal_colour 'clear colourless'
_exptl_crystal_density_diffrn 1.888
_exptl_crystal_description plate
_exptl_crystal_F_000 240
_exptl_crystal_size_max 0.05
_exptl_crystal_size_mid 0.05
_exptl_crystal_size_min 0.02
_refine_diff_density_max 1.251
_refine_diff_density_min -1.063
_refine_ls_extinction_method none
_refine_ls_goodness_of_fit_ref 1.035
_refine_ls_hydrogen_treatment constr
_refine_ls_matrix_type full
_refine_ls_number_parameters 34
_refine_ls_number_reflns 361
_refine_ls_number_restraints 0
_refine_ls_restrained_S_all 1.035
_refine_ls_R_factor_all 0.0255
_refine_ls_R_factor_gt 0.0247
_refine_ls_shift/su_max 0.000
_refine_ls_shift/su_mean 0.000
_refine_ls_structure_factor_coef Fsqd
_refine_ls_weighting_details 'w=1/[\s^2^(Fo^2^)+(0.0197P)^2^] where P=(Fo^2^+2Fc^2^)/3'
_refine_ls_weighting_scheme calc
_refine_ls_wR_factor_gt 0.0451
_refine_ls_wR_factor_ref 0.0455
_reflns_number_gt 359
_reflns_number_total 361
_reflns_threshold_expression 'I > 2\s(I)'
_cod_data_source_file tx2013sup1.cif
_cod_data_source_block I
_cod_original_cell_volume 446.09(8)
_cod_database_code 2243109
_shelx_space_group_comment
;
The symmetry employed for this shelxl refinement is uniquely defined
by the following loop, which should always be used as a source of
symmetry information in preference to the above space-group names.
They are only intended as comments.
;
_shelx_estimated_absorpt_t_min 0.671
_shelx_estimated_absorpt_t_max 0.846

loop_
_space_group_symop_operation_xyz
'x, y, z'
'-x, -y, z'
'-y, x, z'
'y, -x, z'
'-x, y, -z'
'x, -y, -z'
'y, x, -z'
'-y, -x, -z'
'-x, -y, -z'
'x, y, -z'
'y, -x, -z'
'-y, x, -z'
'x, -y, z'
'-x, y, z'
'-y, -x, z'
'y, x, z'

loop_
_atom_site_type_symbol
_atom_site_label
_atom_site_fract_x
_atom_site_fract_y
_atom_site_fract_z
_atom_site_U_iso_or_equiv
_atom_site_adp_type
_atom_site_calc_flag
_atom_site_occupancy
_atom_site_disorder_assembly
_atom_site_disorder_group
Pt Pt1 0.500000 0.500000 0.500000 0.01400(17) Uani d 1 . .
Fe Fe1 0.000000 0.000000 0.500000 0.0104(4) Uani d 1 . .
O O1 0.000000 0.000000 0.2329(8) 0.0276(16) Uani d 1 . .
H H1A 0.105309 0.000432 0.196819 0.041 Uiso d 0.25 . .
H H1B -0.043425 0.098216 0.196839 0.041 Uiso d 0.125 . .
C C1 0.3116(6) 0.3116(6) 0.500000 0.0186(15) Uani d 1 . .
N N1 0.2040(5) 0.2040(5) 0.500000 0.0210(13) Uani d 1 . .
C C3 0.475(9) 0.036(8) 0.1546(18) 0.08(2) Uani d 0.25 A -1
H H3A 0.473348 0.162844 0.175407 0.114 Uiso calc 0.25 A -1
H H3B 0.531096 -0.023709 0.246770 0.114 Uiso calc 0.25 A -1
H H3C 0.354004 -0.005924 0.142949 0.114 Uiso calc 0.25 A -1
O O2 0.7276(18) 0.043(3) 0.000000 0.055(5) Uani d 0.25 A 1
C C2 0.574(2) 0.000000 0.000000 0.055(5) Uani d 0.5 . .

loop_
_atom_site_aniso_label
_atom_site_aniso_U_11
_atom_site_aniso_U_22
_atom_site_aniso_U_33
_atom_site_aniso_U_12
_atom_site_aniso_U_13
_atom_site_aniso_U_23
Pt1 0.00585(17) 0.00585(17) 0.0303(3) 0.000 0.000 0.000
Fe1 0.0068(5) 0.0068(5) 0.0177(10) 0.000 0.000 0.000
O1 0.030(2) 0.030(2) 0.023(4) 0.000 0.000 0.000
C1 0.0092(18) 0.0092(18) 0.037(4) 0.003(2) 0.000 0.000
N1 0.0121(16) 0.0121(16) 0.039(4) -0.005(2) 0.000 0.000
C3 0.04(4) 0.13(5) 0.056(9) -0.03(2) 0.013(14) -0.05(2)
O2 0.019(4) 0.109(15) 0.036(6) -0.005(10) 0.000 0.000
C2 0.019(4) 0.109(15) 0.036(6) -0.005(10) 0.000 0.000

loop_
_atom_type_symbol
_atom_type_description
_atom_type_scat_dispersion_real
_atom_type_scat_dispersion_imag
_atom_type_scat_source
C C 0.0033 0.0016 'International Tables Vol C Tables 4.2.6.8 and 6.1.1.4'
H H 0.0000 0.0000 'International Tables Vol C Tables 4.2.6.8 and 6.1.1.4'
Fe Fe 0.3463 0.8444 'International Tables Vol C Tables 4.2.6.8 and 6.1.1.4'
N N 0.0061 0.0033 'International Tables Vol C Tables 4.2.6.8 and 6.1.1.4'
O O 0.0106 0.0060 'International Tables Vol C Tables 4.2.6.8 and 6.1.1.4'
Pt Pt -1.7033 8.3905 'International Tables Vol C Tables 4.2.6.8 and 6.1.1.4'

loop_
_geom_angle_atom_site_label_1
_geom_angle_atom_site_label_2
_geom_angle_atom_site_label_3
_geom_angle_site_symmetry_1
_geom_angle_site_symmetry_3
_geom_angle
C1 Pt1 C1 9_666 11_566 90.0
C1 Pt1 C1 11_566 . 90.0
C1 Pt1 C1 9_666 . 180.0
C1 Pt1 C1 9_666 3_655 90.0
C1 Pt1 C1 3_655 . 90.0
C1 Pt1 C1 11_566 3_655 180.0
O1 Fe1 O1 . 9_556 180.0
O1 Fe1 N1 . . 90.0
O1 Fe1 N1 . 11_556 90.0
O1 Fe1 N1 9_556 3 90.0
O1 Fe1 N1 9_556 . 90.0
O1 Fe1 N1 . 3 90.0
O1 Fe1 N1 . 9_556 90.0
O1 Fe1 N1 9_556 9_556 90.0
O1 Fe1 N1 9_556 11_556 90.0
N1 Fe1 N1 9_556 11_556 90.0
N1 Fe1 N1 . 11_556 90.0
N1 Fe1 N1 9_556 3 90.0
N1 Fe1 N1 . 9_556 180.0
N1 Fe1 N1 . 3 90.0
N1 Fe1 N1 11_556 3 180.0
N1 C1 Pt1 . . 180.0
C1 N1 Fe1 . . 180.0
O2 O2 C2 13 . 74.4(12)
O2 C2 C3 13 . 123(2)
O2 C2 C3 . . 116(2)
O2 C2 O2 . 13 31(2)

loop_
_geom_bond_atom_site_label_1
_geom_bond_atom_site_label_2
_geom_bond_site_symmetry_2
_geom_bond_distance
Pt1 C1 9_666 1.993(6)
Pt1 C1 . 1.993(6)
Pt1 C1 11_566 1.993(6)
Pt1 C1 3_655 1.993(6)
Fe1 O1 9_556 2.130(6)
Fe1 O1 . 2.130(6)
Fe1 N1 9_556 2.158(5)
Fe1 N1 3 2.158(5)
Fe1 N1 11_556 2.158(5)
Fe1 N1 . 2.158(5)
C1 N1 . 1.138(8)
C3 C2 . 1.46(4)
O2 O2 13 0.64(5)
O2 C2 . 1.19(2)

loop_
_geom_hbond_atom_site_label_D
_geom_hbond_atom_site_label_H
_geom_hbond_atom_site_label_A
_geom_hbond_site_symmetry_A
_geom_hbond_distance_DH
_geom_hbond_distance_HA
_geom_hbond_distance_DA
_geom_hbond_angle_DHA
_geom_hbond_publ_flag
O1 H1A O2 2_655 0.84 2.03 2.775(11) 147.3 yes
O1 H1A O2 5_655 0.84 2.03 2.775(11) 147.5 yes
O1 H1B O2 8_565 0.85 2.04 2.775(11) 144.0 yes
O1 H1B O2 4_565 0.85 2.14 2.775(11) 131.0 yes
